data_1007225
loop_
_publ_author_name
'Averbuch-Pouchot, M. T.'
'Durif, A.'

_publ_section_title
;
 Structure of an adduct between diammonium dihydrogendiphoshate and telluric
 acid: (NH~4~)~2~H~2~P~2~O~7~ . Te(OH)~6~
;
_journal_coden_ASTM ACSCEE
_journal_issue 6
_journal_name_full
;
 Acta Crystallographica, Section C: Crystal Structure Communications
;
_journal_page_first 973
_journal_page_last 975
_journal_paper_doi 10.1107/s0108270191013604
_journal_volume 48
_journal_year 1992
_chemical_formula_structural '(N H4)2 (H2 P2 O7) (Te (O H)6).5'
_chemical_formula_sum 'H13 N2 O10 P2 Te0.5'
_chemical_name_systematic
;
Ammonium dihydrogendiphosphate - telluric acid (1/0.5)
;
_space_group_IT_number 14
_symmetry_cell_setting monoclinic
_symmetry_Int_Tables_number 14
_symmetry_space_group_name_Hall '-P 2yn'
_symmetry_space_group_name_H-M 'P 1 21/n 1'
_cell_angle_alpha 90
_cell_angle_beta 113.85(3)
_cell_angle_gamma 90
_cell_formula_units_Z 4
_cell_length_a 7.651(2)
_cell_length_b 21.78999(1000)
_cell_length_c 6.689(2)
_cell_volume 1019.9
_refine_ls_R_factor_all 0.033
_cod_depositor_comments
;
 Removing the _attached_hydrogen_atoms data item since all hydrogen atoms
 are explicitly described in the ATOM_SITE loop.

 Antanas Vaitkus,
 2018-09-19
;
_cod_original_formula_sum 'H13 N2 O10 P2 Te.5'
_cod_database_code 1007225

loop_
_symmetry_equiv_pos_as_xyz
x,y,z
1/2+x,1/2-y,1/2+z
-x,-y,-z
1/2-x,1/2+y,1/2-z

loop_
_atom_site_label
_atom_site_type_symbol
_atom_site_symmetry_multiplicity
_atom_site_Wyckoff_symbol
_atom_site_fract_x
_atom_site_fract_y
_atom_site_fract_z
_atom_site_occupancy
_atom_site_calc_flag
Te1 Te6+ 2 a 0. 0. 0. 1 d
P1 P5+ 4 e 0.5303(1) 0.78307(4) 0.0156(1) 1 d
P2 P5+ 4 e 0.6269(1) 0.87860(3) 0.3455(1) 1 d
O1 O2- 4 e 0.2736(3) 0.0041(1) 0.1386(4) 1 d
O2 O2- 4 e 0.5283(3) 0.5602(1) 0.3058(4) 1 d
O3 O2- 4 e 0.0070(3) 0.9349(1) 0.1943(4) 1 d
O4 O2- 4 e 0.8934(4) 0.6882(1) 0.3071(4) 1 d
O5 O2- 4 e 0.4441(3) 0.7479(1) 0.1443(4) 1 d
O6 O2- 4 e 0.6798(4) 0.7445(1) -0.0341(4) 1 d
O7 O2- 4 e 0.7366(3) 0.4315(1) 0.1111(4) 1 d
O8 O2- 4 e 0.4202(3) 0.8946(1) 0.2678(4) 1 d
O9 O2- 4 e 0.6820(3) 0.8359(1) 0.5498(4) 1 d
O10 O2- 4 e 0.6626(3) 0.8371(1) 0.1664(3) 1 d
N1 N3- 4 e 0.5767(4) 0.6837(1) 0.5463(5) 1 d
N2 N3- 4 e 0.6392(4) 0.0666(2) 0.3292(5) 1 d
H1 H1+ 4 e 0.056(7) 0.792(3) 0.937(8) 1 d
H2 H1+ 4 e 0.835(3) 0.06(1) 0.168(9) 1 d
H3 H1+ 4 e 0.078(8) 0.792(3) 0.137(9) 1 d
H4 H1+ 4 e 0.507(9) 0.339(3) 0.43(1) 1 d
H5 H1+ 4 e 0.52(1) 0.042(3) 0.25(1) 1 d
H6 H1+ 4 e 0.89(1) 0.577(4) 0.04(1) 1 d
H7 H1+ 4 e 0.73(1) 0.050(4) 0.31(1) 1 d
H8 H1+ 4 e 0.629(9) 0.102(3) 0.25(1) 1 d
H9 H1+ 4 e 0.317(8) 0.963(3) 0.177(9) 1 d
H10 H1+ 4 e 0.062(8) 0.052(3) 0.325(9) 1 d
H11 H1+ 4 e 0.89(1) 0.938(3) 0.25(1) 1 d
H12 H1+ 4 e 0.777(8) 0.221(3) 0.456(9) 1 d
H13 H1+ 4 e 0.206(8) 0.194(3) 0.423(9) 1 d

loop_
_atom_type_symbol
_atom_type_oxidation_number
Te6+ 6.000
P5+ 5.000
O2- -2.000
N3- -3.000
H1+ 1.000
